data_7204651
loop_
_publ_author_name
'Abu-Shandi, Khalid'
'Winkler, Heiner'
'Wu, Biao'
'Janiak, Christoph'

_publ_section_title
;
 Open-framework iron phosphates: Syntheses, structures, sorption studies
 and oxidation catalysis
;
_journal_coden_ASTM CRECF4
_journal_issue 33
_journal_name_full CrystEngComm
_journal_page_first 180
_journal_page_last 189
_journal_paper_doi 10.1039/b303498d
_journal_volume 5
_journal_year 2003
_chemical_formula_moiety 'Fe2, (PO4)2, OH, NH4, (H2O)2'
_chemical_formula_sum 'Fe2 H9 N O11 P2'
_chemical_formula_weight 372.72
_chemical_name_common
;
Ammonium-(aqua(\m3-hydroxo)bis(\m4-phosphato)diferrate(iii))-hydrate
;
_chemical_name_systematic
;
Ammonium-[aqua(\m3-hydroxo)bis(\m4-phosphato)diferrate(III)]-hydrate
;
_space_group_IT_number 14
_symmetry_cell_setting monoclinic
_symmetry_space_group_name_Hall '-P 2yn'
_symmetry_space_group_name_H-M 'P 1 21/n 1'
_atom_sites_solution_hydrogens geom
_atom_sites_solution_primary direct
_atom_sites_solution_secondary difmap
_audit_creation_method SHELXL-97
_cell_angle_alpha 90.00
_cell_angle_beta 102.87(3)
_cell_angle_gamma 90.00
_cell_formula_units_Z 4
_cell_length_a 9.815(2)
_cell_length_b 9.7225(19)
_cell_length_c 9.877(2)
_cell_measurement_temperature 223(2)
_cell_volume 918.8(3)
_computing_cell_refinement 'Bruker SMART'
_computing_data_collection 'Bruker SMART'
_computing_data_reduction 'Bruker SHELXTL'
_computing_structure_refinement 'SHELXL-97 (Sheldrick, 1997)'
_computing_structure_solution 'SHELXS-97 (Sheldrick, 1990)'
_diffrn_ambient_temperature 223(2)
_diffrn_measured_fraction_theta_full 1.000
_diffrn_measured_fraction_theta_max 1.000
_diffrn_measurement_device_type 'Bruker AXS CCD'
_diffrn_measurement_method '\w scan'
_diffrn_radiation_monochromator graphite
_diffrn_radiation_source 'fine-focus sealed tube'
_diffrn_radiation_type MoK\a
_diffrn_radiation_wavelength 0.71073
_diffrn_reflns_av_R_equivalents 0.0840
_diffrn_reflns_av_sigmaI/netI 0.0592
_diffrn_reflns_limit_h_max 12
_diffrn_reflns_limit_h_min -6
_diffrn_reflns_limit_k_max 12
_diffrn_reflns_limit_k_min -11
_diffrn_reflns_limit_l_max 12
_diffrn_reflns_limit_l_min -12
_diffrn_reflns_number 4945
_diffrn_reflns_theta_full 26.06
_diffrn_reflns_theta_max 26.06
_diffrn_reflns_theta_min 2.65
_exptl_absorpt_coefficient_mu 3.562
_exptl_absorpt_correction_T_max 0.7171
_exptl_absorpt_correction_T_min 0.5360
_exptl_absorpt_correction_type multi-scan
_exptl_absorpt_process_details SADABS
_exptl_crystal_colour 'light green'
_exptl_crystal_density_diffrn 2.694
_exptl_crystal_density_method 'not measured'
_exptl_crystal_description 'square plate'
_exptl_crystal_F_000 744
_exptl_crystal_size_max 0.20
_exptl_crystal_size_mid 0.20
_exptl_crystal_size_min 0.10
_refine_diff_density_max 1.198
_refine_diff_density_min -0.933
_refine_diff_density_rms 0.168
_refine_ls_extinction_method none
_refine_ls_goodness_of_fit_ref 1.089
_refine_ls_hydrogen_treatment mixed
_refine_ls_matrix_type full
_refine_ls_number_parameters 172
_refine_ls_number_reflns 1808
_refine_ls_number_restraints 0
_refine_ls_restrained_S_all 1.089
_refine_ls_R_factor_all 0.0416
_refine_ls_R_factor_gt 0.0369
_refine_ls_shift/su_max 0.000
_refine_ls_shift/su_mean 0.000
_refine_ls_structure_factor_coef Fsqd
_refine_ls_weighting_details 'calc w=1/[\s^2^(Fo^2^)+(0.0632P)^2^+0.5522P] where P=(Fo^2^+2Fc^2^)/3'
_refine_ls_weighting_scheme calc
_refine_ls_wR_factor_gt 0.0990
_refine_ls_wR_factor_ref 0.1044
_reflns_number_gt 1585
_reflns_number_total 1808
_reflns_threshold_expression >2sigma(I)
_cod_data_source_file b303498d.txt
_cod_data_source_block k2
_cod_depositor_comments
;
 Replacing the "&#x00B5;" substring with the "\m" substring in the
 values of the _chemical_name_common and _chemical_name_systematic
 data items.

 Antanas Vaitkus,
 2017-03-30

The following automatic conversions were performed:
'_symmetry_cell_setting' value 'Monoclinic' changed to 'monoclinic'
according to '/home/saulius/struct/CIF-dictionaries/cif_core.dic'
dictionary named 'cif_core.dic' version 2.4.1 from
2010-06-29.

'_exptl_absorpt_correction_type' value 'Multi-scan' changed
to 'multi-scan' according to
'/home/saulius/struct/CIF-dictionaries/cif_core.dic' dictionary named
'cif_core.dic' version 2.4.1 from 2010-06-29.

Automatic conversion script
Id: cif_fix_enum 1555 2011-01-17 13:19:09Z saulius 
;
_cod_original_cell_volume 918.9(3)
_cod_original_sg_symbol_H-M P2(1)/n
_cod_original_formula_sum 'H9 Fe2 N O11 P2'
_cod_database_code 7204651

loop_
_symmetry_equiv_pos_as_xyz
'x, y, z'
'-x+1/2, y+1/2, -z+1/2'
'-x, -y, -z'
'x-1/2, -y-1/2, z-1/2'

loop_
_atom_site_label
_atom_site_type_symbol
_atom_site_fract_x
_atom_site_fract_y
_atom_site_fract_z
_atom_site_U_iso_or_equiv
_atom_site_adp_type
_atom_site_occupancy
_atom_site_symmetry_multiplicity
_atom_site_calc_flag
_atom_site_refinement_flags
_atom_site_disorder_assembly
_atom_site_disorder_group
Fe1 Fe -0.60191(5) -0.26719(5) 0.18679(5) 0.00741(18) Uani 1 1 d . . .
Fe2 Fe -0.38675(5) 0.04474(5) 0.12955(5) 0.00740(18) Uani 1 1 d . . .
P1 P -0.29232(8) -0.18231(9) 0.36910(8) 0.0075(2) Uani 1 1 d . . .
P2 P -0.70365(9) 0.03630(9) 0.14766(9) 0.0075(2) Uani 1 1 d . . .
O1 O -0.2377(2) -0.1683(3) 0.5254(2) 0.0110(5) Uani 1 1 d . . .
O2 O -0.2059(3) -0.2843(3) 0.3050(3) 0.0125(5) Uani 1 1 d . . .
O3 O -0.4456(2) -0.2258(3) 0.3428(3) 0.0117(5) Uani 1 1 d . . .
O4 O -0.2804(3) -0.0398(3) 0.3014(3) 0.0103(5) Uani 1 1 d . . .
O5 O -0.7374(2) 0.0201(3) -0.0122(2) 0.0098(5) Uani 1 1 d . . .
O6 O -0.8117(2) 0.1333(3) 0.1831(2) 0.0102(5) Uani 1 1 d . . .
O7 O -0.5542(2) 0.0928(3) 0.1985(2) 0.0094(5) Uani 1 1 d . . .
O8 O -0.7149(2) -0.1055(3) 0.2146(2) 0.0107(5) Uani 1 1 d . . .
O9 O -0.5014(3) -0.1413(3) 0.0600(2) 0.0094(5) Uani 1 1 d . . .
H9 H -0.451(5) -0.187(5) 0.042(5) 0.014 Uiso 1 1 d . . .
O10 O -0.4946(3) -0.4459(3) 0.1572(3) 0.0182(6) Uani 1 1 d . . .
H10A H -0.428(6) -0.478(6) 0.181(6) 0.027 Uiso 1 1 d . . .
H10B H -0.534(6) -0.504(6) 0.120(6) 0.027 Uiso 1 1 d . . .
O11 O -0.6784(3) -0.6471(3) 0.0354(3) 0.0203(6) Uani 1 1 d . . .
H11A H -0.737(6) -0.599(6) -0.038(6) 0.030 Uiso 1 1 d . . .
H11B H -0.711(6) -0.647(6) 0.094(6) 0.030 Uiso 1 1 d . . .
N1 N -0.4904(4) 0.3088(4) 0.3980(4) 0.0188(7) Uani 1 1 d . . .
H1A H -0.491(6) 0.254(6) 0.352(6) 0.028 Uiso 1 1 d . . .
H1B H -0.424(6) 0.347(6) 0.402(6) 0.028 Uiso 1 1 d . . .
H1C H -0.549(6) 0.370(6) 0.369(5) 0.028 Uiso 1 1 d . . .
H1D H -0.489(5) 0.276(5) 0.482(6) 0.028 Uiso 1 1 d . . .

loop_
_atom_site_aniso_label
_atom_site_aniso_U_11
_atom_site_aniso_U_22
_atom_site_aniso_U_33
_atom_site_aniso_U_23
_atom_site_aniso_U_13
_atom_site_aniso_U_12
Fe1 0.0032(3) 0.0096(3) 0.0082(3) 0.00008(18) -0.00137(19) -0.00057(18)
Fe2 0.0032(3) 0.0091(3) 0.0087(3) -0.00047(17) -0.00123(19) -0.00015(18)
P1 0.0029(4) 0.0096(5) 0.0083(4) 0.0004(3) -0.0024(3) -0.0004(3)
P2 0.0033(4) 0.0093(5) 0.0090(4) -0.0007(3) -0.0004(3) 0.0006(3)
O1 0.0072(11) 0.0143(13) 0.0095(11) -0.0007(10) -0.0028(9) 0.0004(10)
O2 0.0114(12) 0.0117(13) 0.0132(12) 0.0008(10) 0.0001(10) 0.0034(10)
O3 0.0059(11) 0.0164(14) 0.0116(12) 0.0005(10) -0.0008(9) -0.0027(10)
O4 0.0067(12) 0.0110(13) 0.0119(12) 0.0008(9) -0.0009(9) 0.0002(10)
O5 0.0048(11) 0.0136(13) 0.0102(12) -0.0012(10) 0.0001(9) 0.0013(10)
O6 0.0051(11) 0.0141(13) 0.0107(11) -0.0024(9) -0.0003(9) 0.0034(10)
O7 0.0039(12) 0.0122(13) 0.0114(12) -0.0009(10) -0.0001(9) -0.0022(10)
O8 0.0096(12) 0.0088(13) 0.0139(12) 0.0017(10) 0.0028(9) 0.0011(10)
O9 0.0063(12) 0.0090(13) 0.0122(12) 0.0011(9) 0.0009(9) 0.0018(10)
O10 0.0075(13) 0.0157(15) 0.0276(15) -0.0064(12) -0.0043(11) 0.0046(11)
O11 0.0230(15) 0.0179(15) 0.0208(15) 0.0037(12) 0.0067(12) 0.0013(12)
N1 0.0127(17) 0.027(2) 0.0155(18) -0.0042(15) 0.0001(14) -0.0018(16)

loop_
_atom_type_symbol
_atom_type_description
_atom_type_scat_dispersion_real
_atom_type_scat_dispersion_imag
_atom_type_scat_source
N N 0.0061 0.0033 'International Tables Vol C Tables 4.2.6.8 and 6.1.1.4'
H H 0.0000 0.0000 'International Tables Vol C Tables 4.2.6.8 and 6.1.1.4'
O O 0.0106 0.0060 'International Tables Vol C Tables 4.2.6.8 and 6.1.1.4'
P P 0.1023 0.0942 'International Tables Vol C Tables 4.2.6.8 and 6.1.1.4'
Fe Fe 0.3463 0.8444 'International Tables Vol C Tables 4.2.6.8 and 6.1.1.4'

loop_
_geom_angle_atom_site_label_1
_geom_angle_atom_site_label_2
_geom_angle_atom_site_label_3
_geom_angle
_geom_angle_site_symmetry_1
_geom_angle_site_symmetry_3
_geom_angle_publ_flag
O1 Fe1 O6 93.52(10) 4 2_345 ?
O1 Fe1 O3 170.77(11) 4 . ?
O6 Fe1 O3 87.88(10) 2_345 . ?
O1 Fe1 O8 93.86(10) 4 . ?
O6 Fe1 O8 87.89(10) 2_345 . ?
O3 Fe1 O8 95.31(11) . . ?
O1 Fe1 O10 83.77(11) 4 . ?
O6 Fe1 O10 89.22(12) 2_345 . ?
O3 Fe1 O10 87.13(12) . . ?
O8 Fe1 O10 176.14(12) . . ?
O1 Fe1 O9 91.48(10) 4 . ?
O6 Fe1 O9 173.97(10) 2_345 . ?
O3 Fe1 O9 87.72(10) . . ?
O8 Fe1 O9 88.42(10) . . ?
O10 Fe1 O9 94.67(12) . . ?
O2 Fe2 O5 99.55(10) 2_455 3_455 ?
O2 Fe2 O4 87.20(11) 2_455 . ?
O5 Fe2 O4 95.49(10) 3_455 . ?
O2 Fe2 O7 92.67(11) 2_455 . ?
O5 Fe2 O7 162.83(10) 3_455 . ?
O4 Fe2 O7 97.12(10) . . ?
O2 Fe2 O9 176.50(10) 2_455 . ?
O5 Fe2 O9 83.76(10) 3_455 . ?
O4 Fe2 O9 93.63(10) . . ?
O7 Fe2 O9 83.85(10) . . ?
O2 Fe2 O9 91.51(11) 2_455 3_455 ?
O5 Fe2 O9 83.69(10) 3_455 3_455 ?
O4 Fe2 O9 178.35(10) . 3_455 ?
O7 Fe2 O9 83.97(10) . 3_455 ?
O9 Fe2 O9 87.71(10) . 3_455 ?
O1 P1 O3 107.95(14) . . ?
O1 P1 O2 111.98(14) . . ?
O3 P1 O2 111.46(15) . . ?
O1 P1 O4 108.24(14) . . ?
O3 P1 O4 109.81(14) . . ?
O2 P1 O4 107.34(14) . . ?
O6 P2 O7 111.51(14) . . ?
O6 P2 O8 109.62(14) . . ?
O7 P2 O8 109.42(14) . . ?
O6 P2 O5 107.25(14) . . ?
O7 P2 O5 109.90(13) . . ?
O8 P2 O5 109.09(14) . . ?
P1 O1 Fe1 145.71(16) . 4_656 ?
P1 O2 Fe2 132.92(16) . 2_445 ?
P1 O3 Fe1 139.43(16) . . ?
P1 O4 Fe2 131.95(15) . . ?
P2 O5 Fe2 127.96(14) . 3_455 ?
P2 O6 Fe1 152.93(16) . 2_355 ?
P2 O7 Fe2 127.51(15) . . ?
P2 O8 Fe1 123.66(14) . . ?
Fe1 O9 Fe2 124.60(12) . . ?
Fe1 O9 Fe2 122.91(11) . 3_455 ?
Fe2 O9 Fe2 92.29(10) . 3_455 ?
Fe1 O9 H9 103(4) . . ?
Fe2 O9 H9 105(4) . . ?
Fe2 O9 H9 107(4) 3_455 . ?
Fe1 O10 H10A 140(5) . . ?
Fe1 O10 H10B 119(4) . . ?
H10A O10 H10B 100(6) . . ?
H11A O11 H11B 108(5) . . ?
H1A N1 H1B 107(6) . . ?
H1A N1 H1C 114(6) . . ?
H1B N1 H1C 101(5) . . ?
H1A N1 H1D 109(6) . . ?
H1B N1 H1D 108(5) . . ?
H1C N1 H1D 117(5) . . ?

loop_
_geom_bond_atom_site_label_1
_geom_bond_atom_site_label_2
_geom_bond_distance
_geom_bond_site_symmetry_2
_geom_bond_publ_flag
Fe1 O1 1.940(3) 4 ?
Fe1 O6 1.948(2) 2_345 ?
Fe1 O3 1.959(3) . ?
Fe1 O8 1.978(3) . ?
Fe1 O10 2.086(3) . ?
Fe1 O9 2.142(2) . ?
Fe2 O2 1.935(3) 2_455 ?
Fe2 O5 1.964(2) 3_455 ?
Fe2 O4 1.964(3) . ?
Fe2 O7 1.970(2) . ?
Fe2 O9 2.160(3) . ?
Fe2 O9 2.162(3) 3_455 ?
P1 O1 1.523(2) . ?
P1 O3 1.528(2) . ?
P1 O2 1.531(3) . ?
P1 O4 1.554(3) . ?
P2 O6 1.517(2) . ?
P2 O7 1.542(2) . ?
P2 O8 1.544(3) . ?
P2 O5 1.547(2) . ?
O1 Fe1 1.940(3) 4_656 ?
O2 Fe2 1.935(3) 2_445 ?
O5 Fe2 1.964(2) 3_455 ?
O6 Fe1 1.948(2) 2_355 ?
O9 Fe2 2.162(3) 3_455 ?
O9 H9 0.72(5) . ?
O10 H10A 0.71(6) . ?
O10 H10B 0.74(6) . ?
O11 H11A 0.94(6) . ?
O11 H11B 0.72(6) . ?
N1 H1A 0.70(6) . ?
N1 H1B 0.74(6) . ?
N1 H1C 0.84(6) . ?
N1 H1D 0.89(6) . ?

loop_
_geom_hbond_atom_site_label_D
_geom_hbond_atom_site_label_H
_geom_hbond_atom_site_label_A
_geom_hbond_distance_DH
_geom_hbond_distance_HA
_geom_hbond_distance_DA
_geom_hbond_angle_DHA
_geom_hbond_site_symmetry_A
O9 H9 O11 0.72(5) 2.29(5) 2.997(4) 171(5) 3_445
O10 H10A O4 0.71(6) 2.10(6) 2.792(4) 162(6) 2_445
O10 H10B O11 0.74(6) 2.03(6) 2.750(4) 167(6) .
O11 H11A O4 0.94(6) 2.06(6) 2.935(4) 155(4) 4
O11 H11B O8 0.72(6) 2.21(6) 2.917(4) 168(6) 2_345
N1 H1A O7 0.70(6) 2.17(6) 2.851(5) 164(6) .
N1 H1B O5 0.74(6) 2.25(6) 2.956(5) 159(5) 4_666
N1 H1C O8 0.84(6) 2.29(6) 2.977(5) 140(5) 2_355
N1 H1D O3 0.89(6) 2.04(6) 2.885(5) 160(5) 3_456

loop_
_geom_torsion_atom_site_label_1
_geom_torsion_atom_site_label_2
_geom_torsion_atom_site_label_3
_geom_torsion_atom_site_label_4
_geom_torsion
_geom_torsion_site_symmetry_1
_geom_torsion_site_symmetry_2
_geom_torsion_site_symmetry_3
_geom_torsion_site_symmetry_4
_geom_torsion_publ_flag
O3 P1 O1 Fe1 119.7(3) . . . 4_656 ?
O2 P1 O1 Fe1 -3.3(3) . . . 4_656 ?
O4 P1 O1 Fe1 -121.5(3) . . . 4_656 ?
O1 P1 O2 Fe2 36.0(3) . . . 2_445 ?
O3 P1 O2 Fe2 -85.1(2) . . . 2_445 ?
O4 P1 O2 Fe2 154.63(19) . . . 2_445 ?
O1 P1 O3 Fe1 179.3(2) . . . . ?
O2 P1 O3 Fe1 -57.3(3) . . . . ?
O4 P1 O3 Fe1 61.5(3) . . . . ?
O1 Fe1 O3 P1 60.9(8) 4 . . . ?
O6 Fe1 O3 P1 159.8(3) 2_345 . . . ?
O8 Fe1 O3 P1 -112.5(3) . . . . ?
O10 Fe1 O3 P1 70.5(3) . . . . ?
O9 Fe1 O3 P1 -24.3(3) . . . . ?
O1 P1 O4 Fe2 -152.87(18) . . . . ?
O3 P1 O4 Fe2 -35.2(2) . . . . ?
O2 P1 O4 Fe2 86.1(2) . . . . ?
O2 Fe2 O4 P1 169.1(2) 2_455 . . . ?
O5 Fe2 O4 P1 -91.5(2) 3_455 . . . ?
O7 Fe2 O4 P1 76.8(2) . . . . ?
O9 Fe2 O4 P1 -7.5(2) . . . . ?
O9 Fe2 O4 P1 -152(3) 3_455 . . . ?
O6 P2 O5 Fe2 160.77(17) . . . 3_455 ?
O7 P2 O5 Fe2 39.4(2) . . . 3_455 ?
O8 P2 O5 Fe2 -80.6(2) . . . 3_455 ?
O7 P2 O6 Fe1 -62.4(4) . . . 2_355 ?
O8 P2 O6 Fe1 58.9(4) . . . 2_355 ?
O5 P2 O6 Fe1 177.2(3) . . . 2_355 ?
O6 P2 O7 Fe2 -157.90(16) . . . . ?
O8 P2 O7 Fe2 80.66(19) . . . . ?
O5 P2 O7 Fe2 -39.1(2) . . . . ?
O2 Fe2 O7 P2 156.84(19) 2_455 . . . ?
O5 Fe2 O7 P2 21.3(5) 3_455 . . . ?
O4 Fe2 O7 P2 -115.65(19) . . . . ?
O9 Fe2 O7 P2 -22.74(18) . . . . ?
O9 Fe2 O7 P2 65.60(18) 3_455 . . . ?
O6 P2 O8 Fe1 176.22(15) . . . . ?
O7 P2 O8 Fe1 -61.21(19) . . . . ?
O5 P2 O8 Fe1 59.1(2) . . . . ?
O1 Fe1 O8 P2 -90.08(18) 4 . . . ?
O6 Fe1 O8 P2 176.53(18) 2_345 . . . ?
O3 Fe1 O8 P2 88.86(18) . . . . ?
O10 Fe1 O8 P2 -142.0(16) . . . . ?
O9 Fe1 O8 P2 1.30(17) . . . . ?
O1 Fe1 O9 Fe2 152.71(15) 4 . . . ?
O6 Fe1 O9 Fe2 6.7(10) 2_345 . . . ?
O3 Fe1 O9 Fe2 -36.49(15) . . . . ?
O8 Fe1 O9 Fe2 58.89(15) . . . . ?
O10 Fe1 O9 Fe2 -123.43(15) . . . . ?
O1 Fe1 O9 Fe2 32.42(15) 4 . . 3_455 ?
O6 Fe1 O9 Fe2 -113.6(9) 2_345 . . 3_455 ?
O3 Fe1 O9 Fe2 -156.78(15) . . . 3_455 ?
O8 Fe1 O9 Fe2 -61.40(15) . . . 3_455 ?
O10 Fe1 O9 Fe2 116.29(15) . . . 3_455 ?
O2 Fe2 O9 Fe1 -56.2(17) 2_455 . . . ?
O5 Fe2 O9 Fe1 142.62(15) 3_455 . . . ?
O4 Fe2 O9 Fe1 47.48(15) . . . . ?
O7 Fe2 O9 Fe1 -49.30(14) . . . . ?
O9 Fe2 O9 Fe1 -133.48(18) 3_455 . . . ?
O2 Fe2 O9 Fe2 77.3(17) 2_455 . . 3_455 ?
O5 Fe2 O9 Fe2 -83.90(10) 3_455 . . 3_455 ?
O4 Fe2 O9 Fe2 -179.04(9) . . . 3_455 ?
O7 Fe2 O9 Fe2 84.18(10) . . . 3_455 ?
O9 Fe2 O9 Fe2 0.0 3_455 . . 3_455 ?
